data_7007098
loop_
_publ_author_name
'Ma, Yun-Sheng'
'Song, You'
'Du, Wen-Xin'
'Li, Yi-Zhi'
'Zheng, Li-Min'

_publ_section_title
;
 Dinuclear and layered copper 2-pyridylphosphonates with weak
 ferromagnetism observed in layer compound Cu(C5H4NPO3).
;
_journal_issue 26
_journal_name_full 'Dalton transactions (Cambridge, England : 2003)'
_journal_page_first 3228
_journal_page_last 3235
_journal_paper_doi 10.1039/b517311f
_journal_year 2006
_chemical_formula_sum 'C5 H4 Cu N O3 P'
_chemical_formula_weight 220.60
_chemical_name_systematic
;
?
;
_space_group_IT_number 14
_symmetry_cell_setting monoclinic
_symmetry_space_group_name_Hall '-P 2ybc'
_symmetry_space_group_name_H-M 'P 1 21/c 1'
_atom_sites_solution_hydrogens geom
_atom_sites_solution_primary direct
_atom_sites_solution_secondary difmap
_audit_creation_method SHELXL-97
_cell_angle_alpha 90.00
_cell_angle_beta 97.156(4)
_cell_angle_gamma 90.00
_cell_formula_units_Z 4
_cell_length_a 4.7793(11)
_cell_length_b 15.319(3)
_cell_length_c 8.6022(19)
_cell_measurement_reflns_used 1604
_cell_measurement_temperature 293(2)
_cell_measurement_theta_max 28.012
_cell_measurement_theta_min 2.659
_cell_volume 624.9(2)
_computing_cell_refinement 'Bruker SMART'
_computing_data_collection 'Bruker SMART'
_computing_data_reduction 'Bruker SAINT'
_computing_molecular_graphics 'Bruker SHELXTL'
_computing_publication_material 'Bruker SHELXTL'
_computing_structure_refinement 'SHELXL-97 (Sheldrick, 1997)'
_computing_structure_solution 'SHELXS-97 (Sheldrick, 1990)'
_diffrn_ambient_temperature 293(2)
_diffrn_measured_fraction_theta_full 0.998
_diffrn_measured_fraction_theta_max 0.998
_diffrn_measurement_device_type 'CCD area detector'
_diffrn_measurement_method 'phi and omega scans'
_diffrn_radiation_monochromator graphite
_diffrn_radiation_source 'fine-focus sealed tube'
_diffrn_radiation_type MoK\a
_diffrn_radiation_wavelength 0.71073
_diffrn_reflns_av_R_equivalents 0.0354
_diffrn_reflns_av_sigmaI/netI 0.0335
_diffrn_reflns_limit_h_max 5
_diffrn_reflns_limit_h_min -5
_diffrn_reflns_limit_k_max 18
_diffrn_reflns_limit_k_min -17
_diffrn_reflns_limit_l_max 10
_diffrn_reflns_limit_l_min -9
_diffrn_reflns_number 3229
_diffrn_reflns_theta_full 25.99
_diffrn_reflns_theta_max 25.99
_diffrn_reflns_theta_min 2.66
_exptl_absorpt_coefficient_mu 3.691
_exptl_absorpt_correction_T_max 0.9262
_exptl_absorpt_correction_T_min 0.6368
_exptl_absorpt_correction_type empirical
_exptl_crystal_colour 'deep blue'
_exptl_crystal_density_diffrn 2.345
_exptl_crystal_density_method 'not measured'
_exptl_crystal_description block
_exptl_crystal_F_000 436
_exptl_crystal_size_max 0.1
_exptl_crystal_size_mid 0.05
_exptl_crystal_size_min 0.05
_refine_diff_density_max 0.466
_refine_diff_density_min -0.659
_refine_diff_density_rms 0.117
_refine_ls_extinction_coef 0.0158(15)
_refine_ls_extinction_expression Fc^*^=kFc[1+0.001xFc^2^\l^3^/sin(2\q)]^-1/4^
_refine_ls_extinction_method SHELXL
_refine_ls_goodness_of_fit_ref 1.084
_refine_ls_hydrogen_treatment constr
_refine_ls_matrix_type full
_refine_ls_number_parameters 104
_refine_ls_number_reflns 1222
_refine_ls_number_restraints 0
_refine_ls_restrained_S_all 1.084
_refine_ls_R_factor_all 0.0385
_refine_ls_R_factor_gt 0.0314
_refine_ls_shift/su_max 0.000
_refine_ls_shift/su_mean 0.000
_refine_ls_structure_factor_coef Fsqd
_refine_ls_weighting_details 'calc w=1/[\s^2^(Fo^2^)+(0.0441P)^2^+0.0000P] where P=(Fo^2^+2Fc^2^)/3'
_refine_ls_weighting_scheme calc
_refine_ls_wR_factor_gt 0.0766
_refine_ls_wR_factor_ref 0.0806
_reflns_number_gt 1059
_reflns_number_total 1222
_reflns_threshold_expression >2sigma(I)
_cod_data_source_file b517311f.txt
_cod_data_source_block Cu(C5H4NPO3)
_cod_depositor_comments
;
The following automatic conversions were performed:
'_symmetry_cell_setting' value 'Monoclinic' changed to 'monoclinic'
according to '/home/saulius/struct/CIF-dictionaries/cif_core.dic'
dictionary named 'cif_core.dic' version 2.4.1 from 2010-06-29.

Automatic conversion script
Id: cif_fix_enum 1527 2010-12-29 10:47:43Z saulius 
;
_cod_original_sg_symbol_H-M 'P2(1)/c '
_cod_database_code 7007098

loop_
_symmetry_equiv_pos_as_xyz
'x, y, z'
'-x, y+1/2, -z+1/2'
'-x, -y, -z'
'x, -y-1/2, z-1/2'

loop_
_atom_site_label
_atom_site_type_symbol
_atom_site_fract_x
_atom_site_fract_y
_atom_site_fract_z
_atom_site_U_iso_or_equiv
_atom_site_adp_type
_atom_site_occupancy
_atom_site_symmetry_multiplicity
_atom_site_calc_flag
_atom_site_refinement_flags
_atom_site_disorder_assembly
_atom_site_disorder_group
Cu1 Cu 0.5000 1.0000 1.0000 0.01583(19) Uani 1 2 d S . .
Cu2 Cu 0.5000 1.0000 0.5000 0.01902(19) Uani 1 2 d S . .
P1 P 0.93789(17) 1.01368(5) 0.76926(9) 0.0155(2) Uani 1 1 d . . .
N1 N 0.6102(5) 0.89201(15) 0.6197(3) 0.0196(5) Uani 1 1 d . . .
O1 O 0.8280(4) 1.05612(13) 0.6134(2) 0.0200(5) Uani 1 1 d . . .
O2 O 0.7984(4) 1.05117(12) 0.9044(2) 0.0189(5) Uani 1 1 d . . .
O3 O 1.2565(5) 1.01618(13) 0.8017(2) 0.0212(5) Uani 1 1 d . . .
C1 C 0.8216(6) 0.90054(18) 0.7386(3) 0.0179(6) Uani 1 1 d . . .
C2 C 0.9250(7) 0.8292(2) 0.8239(4) 0.0280(7) Uani 1 1 d . . .
H2 H 1.0719 0.8358 0.9047 0.034 Uiso 1 1 calc R . .
C3 C 0.8108(8) 0.74770(19) 0.7896(4) 0.0296(8) Uani 1 1 d . . .
H3 H 0.8830 0.6988 0.8447 0.036 Uiso 1 1 calc R . .
C4 C 0.5883(8) 0.74000(19) 0.6725(4) 0.0301(8) Uani 1 1 d . . .
H4 H 0.5031 0.6862 0.6495 0.036 Uiso 1 1 calc R . .
C5 C 0.4943(7) 0.81322(19) 0.5901(4) 0.0265(7) Uani 1 1 d . . .
H5 H 0.3444 0.8079 0.5107 0.032 Uiso 1 1 calc R . .

loop_
_atom_site_aniso_label
_atom_site_aniso_U_11
_atom_site_aniso_U_22
_atom_site_aniso_U_33
_atom_site_aniso_U_23
_atom_site_aniso_U_13
_atom_site_aniso_U_12
Cu1 0.0120(3) 0.0187(3) 0.0159(3) 0.00007(18) -0.0022(2) -0.00020(17)
Cu2 0.0183(3) 0.0170(3) 0.0192(3) 0.00149(18) -0.0078(2) -0.00173(18)
P1 0.0129(4) 0.0164(4) 0.0157(4) 0.0008(3) -0.0039(3) -0.0015(3)
N1 0.0179(14) 0.0185(13) 0.0211(12) -0.0004(10) -0.0028(10) -0.0008(10)
O1 0.0194(11) 0.0195(11) 0.0192(11) 0.0021(8) -0.0050(8) -0.0044(8)
O2 0.0169(10) 0.0202(11) 0.0187(10) -0.0013(8) -0.0007(8) 0.0001(8)
O3 0.0153(12) 0.0292(11) 0.0184(11) 0.0014(9) -0.0014(8) -0.0016(8)
C1 0.0175(15) 0.0176(15) 0.0183(15) -0.0020(11) 0.0012(12) -0.0006(11)
C2 0.0288(18) 0.0265(17) 0.0258(17) -0.0005(13) -0.0087(14) 0.0000(13)
C3 0.040(2) 0.0188(17) 0.0283(19) 0.0027(12) -0.0040(16) 0.0030(13)
C4 0.035(2) 0.0180(16) 0.035(2) -0.0032(13) -0.0036(17) -0.0040(13)
C5 0.0256(17) 0.0234(16) 0.0280(18) -0.0039(13) -0.0065(14) -0.0034(13)

loop_
_atom_type_symbol
_atom_type_description
_atom_type_scat_dispersion_real
_atom_type_scat_dispersion_imag
_atom_type_scat_source
C C 0.0033 0.0016 'International Tables Vol C Tables 4.2.6.8 and 6.1.1.4'
H H 0.0000 0.0000 'International Tables Vol C Tables 4.2.6.8 and 6.1.1.4'
N N 0.0061 0.0033 'International Tables Vol C Tables 4.2.6.8 and 6.1.1.4'
O O 0.0106 0.0060 'International Tables Vol C Tables 4.2.6.8 and 6.1.1.4'
P P 0.1023 0.0942 'International Tables Vol C Tables 4.2.6.8 and 6.1.1.4'
Cu Cu 0.3201 1.2651 'International Tables Vol C Tables 4.2.6.8 and 6.1.1.4'

loop_
_geom_angle_atom_site_label_1
_geom_angle_atom_site_label_2
_geom_angle_atom_site_label_3
_geom_angle
_geom_angle_site_symmetry_1
_geom_angle_site_symmetry_3
_geom_angle_publ_flag
O2 Cu1 O2 180.00(10) . 3_677 ?
O2 Cu1 O3 91.88(9) . 3_777 ?
O2 Cu1 O3 88.12(8) 3_677 3_777 ?
O2 Cu1 O3 88.12(8) . 1_455 ?
O2 Cu1 O3 91.88(9) 3_677 1_455 ?
O3 Cu1 O3 180.000(1) 3_777 1_455 ?
O1 Cu2 O1 180.0 . 3_676 ?
O1 Cu2 N1 87.88(9) . . ?
O1 Cu2 N1 92.12(9) 3_676 . ?
O1 Cu2 N1 92.12(9) . 3_676 ?
O1 Cu2 N1 87.88(9) 3_676 3_676 ?
N1 Cu2 N1 180.000(1) . 3_676 ?
O3 P1 O2 112.08(12) . . ?
O3 P1 O1 112.32(12) . . ?
O2 P1 O1 112.03(12) . . ?
O3 P1 C1 109.33(13) . . ?
O2 P1 C1 108.28(12) . . ?
O1 P1 C1 102.24(12) . . ?
C5 N1 C1 118.9(2) . . ?
C5 N1 Cu2 125.2(2) . . ?
C1 N1 Cu2 115.91(19) . . ?
P1 O1 Cu2 114.94(11) . . ?
P1 O2 Cu1 126.72(12) . . ?
P1 O3 Cu1 129.22(13) . 1_655 ?
N1 C1 C2 120.8(3) . . ?
N1 C1 P1 112.7(2) . . ?
C2 C1 P1 126.4(2) . . ?
C1 C2 C3 120.0(3) . . ?
C4 C3 C2 118.9(3) . . ?
C5 C4 C3 118.8(3) . . ?
N1 C5 C4 122.5(3) . . ?

loop_
_geom_bond_atom_site_label_1
_geom_bond_atom_site_label_2
_geom_bond_distance
_geom_bond_site_symmetry_2
_geom_bond_publ_flag
Cu1 O2 1.902(2) . ?
Cu1 O2 1.902(2) 3_677 ?
Cu1 O3 1.958(2) 3_777 ?
Cu1 O3 1.958(2) 1_455 ?
Cu2 O1 1.9410(19) . ?
Cu2 O1 1.9410(19) 3_676 ?
Cu2 N1 1.985(2) . ?
Cu2 N1 1.985(2) 3_676 ?
P1 O3 1.514(2) . ?
P1 O2 1.522(2) . ?
P1 O1 1.5233(19) . ?
P1 C1 1.829(3) . ?
N1 C5 1.339(4) . ?
N1 C1 1.351(4) . ?
O3 Cu1 1.958(2) 1_655 ?
C1 C2 1.374(4) . ?
C2 C3 1.380(4) . ?
C3 C4 1.376(5) . ?
C4 C5 1.372(4) . ?

loop_
_geom_torsion_atom_site_label_1
_geom_torsion_atom_site_label_2
_geom_torsion_atom_site_label_3
_geom_torsion_atom_site_label_4
_geom_torsion
_geom_torsion_site_symmetry_1
_geom_torsion_site_symmetry_2
_geom_torsion_site_symmetry_3
_geom_torsion_site_symmetry_4
_geom_torsion_publ_flag
O1 Cu2 N1 C5 -170.3(3) . . . . ?
O1 Cu2 N1 C5 9.7(3) 3_676 . . . ?
N1 Cu2 N1 C5 -28(100) 3_676 . . . ?
O1 Cu2 N1 C1 8.9(2) . . . . ?
O1 Cu2 N1 C1 -171.1(2) 3_676 . . . ?
N1 Cu2 N1 C1 151(100) 3_676 . . . ?
O3 P1 O1 Cu2 143.51(12) . . . . ?
O2 P1 O1 Cu2 -89.30(14) . . . . ?
C1 P1 O1 Cu2 26.43(15) . . . . ?
O1 Cu2 O1 P1 54(100) 3_676 . . . ?
N1 Cu2 O1 P1 -22.56(14) . . . . ?
N1 Cu2 O1 P1 157.44(14) 3_676 . . . ?
O3 P1 O2 Cu1 -132.02(14) . . . . ?
O1 P1 O2 Cu1 100.66(15) . . . . ?
C1 P1 O2 Cu1 -11.34(18) . . . . ?
O2 Cu1 O2 P1 -58(100) 3_677 . . . ?
O3 Cu1 O2 P1 114.22(15) 3_777 . . . ?
O3 Cu1 O2 P1 -65.78(15) 1_455 . . . ?
O2 P1 O3 Cu1 35.29(19) . . . 1_655 ?
O1 P1 O3 Cu1 162.46(14) . . . 1_655 ?
C1 P1 O3 Cu1 -84.78(18) . . . 1_655 ?
C5 N1 C1 C2 2.7(4) . . . . ?
Cu2 N1 C1 C2 -176.5(2) . . . . ?
C5 N1 C1 P1 -176.3(2) . . . . ?
Cu2 N1 C1 P1 4.4(3) . . . . ?
O3 P1 C1 N1 -138.7(2) . . . . ?
O2 P1 C1 N1 98.9(2) . . . . ?
O1 P1 C1 N1 -19.5(2) . . . . ?
O3 P1 C1 C2 42.3(3) . . . . ?
O2 P1 C1 C2 -80.1(3) . . . . ?
O1 P1 C1 C2 161.5(3) . . . . ?
N1 C1 C2 C3 -0.7(5) . . . . ?
P1 C1 C2 C3 178.3(3) . . . . ?
C1 C2 C3 C4 -1.9(5) . . . . ?
C2 C3 C4 C5 2.3(5) . . . . ?
C1 N1 C5 C4 -2.3(5) . . . . ?
Cu2 N1 C5 C4 176.9(2) . . . . ?
C3 C4 C5 N1 -0.2(5) . . . . ?
